data_4000125
_journal_name_full 'Chemistry of Materials'
_journal_paper_doi 10.1021/cm010808y
_journal_year 2002
_chemical_formula_sum 'C14 H12 Cl4 Co0.05 Fe0.95 S12'
_chemical_formula_weight 762.78
_space_group_IT_number 15
_symmetry_cell_setting monoclinic
_symmetry_space_group_name_Hall '-C 2yc'
_symmetry_space_group_name_H-M 'C 1 2/c 1'
_cell_angle_alpha 90
_cell_angle_beta 118.94(4)
_cell_angle_gamma 90
_cell_formula_units_Z 4
_cell_length_a 24.08(2)
_cell_length_b 5.838(9)
_cell_length_c 22.46(2)
_cell_measurement_reflns_used 25
_cell_measurement_temperature 293.2
_cell_measurement_theta_max 14.6
_cell_measurement_theta_min 12.6
_cell_volume 2762(5)
_diffrn_ambient_temperature 293.2
_diffrn_measurement_device AFC7R
_diffrn_measurement_method \w-2\q
_diffrn_orient_matrix_UB_11 -0.00613
_diffrn_orient_matrix_UB_12 -0.05875
_diffrn_orient_matrix_UB_13 0.03826
_diffrn_orient_matrix_UB_21 0.04705
_diffrn_orient_matrix_UB_22 -0.01128
_diffrn_orient_matrix_UB_23 0.02945
_diffrn_orient_matrix_UB_31 0.00109
_diffrn_orient_matrix_UB_32 0.16053
_diffrn_orient_matrix_UB_33 0.01606
_diffrn_radiation_detector 'scintillation counter'
_diffrn_radiation_monochromator graphite
_diffrn_radiation_source 'X-ray tube'
_diffrn_radiation_type 'Mo K\a'
_diffrn_radiation_wavelength 0.7107
_diffrn_reflns_av_R_equivalents 0.25903
_diffrn_reflns_av_sigmaI/netI 0.230
_diffrn_reflns_limit_h_max 29
_diffrn_reflns_limit_h_min -33
_diffrn_reflns_limit_k_max 8
_diffrn_reflns_limit_k_min 0
_diffrn_reflns_limit_l_max 31
_diffrn_reflns_limit_l_min 0
_diffrn_reflns_number 4496
_diffrn_reflns_reduction_process 'Lp corrections applied'
_diffrn_reflns_theta_max 30.09
_diffrn_reflns_theta_min 1.03
_diffrn_standards_decay_% 0.97
_diffrn_standards_interval_count 150
_diffrn_standards_number 3
_exptl_absorpt_coefficient_mu 1.849
_exptl_absorpt_correction_T_max 1.000
_exptl_absorpt_correction_T_min 0.478
_exptl_absorpt_correction_type
;
\y scans (North,Phillips & Matthews, 1968)
;
_exptl_crystal_colour black
_exptl_crystal_density_diffrn 1.834
_exptl_crystal_density_meas ?
_exptl_crystal_description needle
_exptl_crystal_F_000 1528.20
_exptl_crystal_size_max 0.20
_exptl_crystal_size_mid 0.20
_exptl_crystal_size_min 0.20
_reflns_number_gt 947
_reflns_number_total 4394
_reflns_threshold_expression I>4.00\s(I)
_cod_original_sg_symbol_H-M 'C 2/c'
_cod_original_formula_sum 'C14 H12 Cl4 Co0.05 Fe0.95 S12 '
_cod_database_code 4000125

loop_
_symmetry_equiv_pos_as_xyz
'   +x,   +y,   +z'
'   -x,   +y,1/2-z'
'   -x,   -y,   -z'
'   +x,   -y,1/2+z'
'1/2+x,1/2+y,   +z'
1/2-x,1/2+y,1/2-z
'1/2-x,1/2-y,   -z'
1/2+x,1/2-y,1/2+z

loop_
_atom_site_label
_atom_site_fract_x
_atom_site_fract_y
_atom_site_fract_z
_atom_site_U_iso_or_equiv
_atom_site_occupancy
_atom_site_refinement_flags
_atom_site_adp_type
_atom_site_calc_flag
_atom_site_calc_attached_atom
Co(1) 0.5000 0.519(1) 0.2500 0.068(1) 0.47(1) ST Uani d ?
Cl(1) 0.5084(3) 0.305(2) 0.3326(3) 0.107(2) 1.000 . Uani d ?
Cl(2) 0.5860(3) 0.727(2) 0.2858(3) 0.124(3) 1.000 . Uani d ?
S(1) 0.3303(3) -0.317(1) -0.1635(3) 0.071(2) 1.000 . Uani d ?
S(2) 0.4477(2) -0.317(1) -0.0056(2) 0.064(2) 1.000 . Uani d ?
S(3) 0.2803(2) 0.091(1) -0.1234(2) 0.050(1) 1.000 . Uani d ?
S(4) 0.3856(2) 0.0988(9) 0.0157(2) 0.046(1) 1.000 . Uani d ?
S(5) 0.2203(2) 0.5392(9) -0.0874(2) 0.045(1) 1.000 . Uani d ?
S(6) 0.3305(2) 0.5325(9) 0.0526(2) 0.042(1) 1.000 . Uani d ?
C(1) 0.3468(8) -0.150(7) -0.218(1) 0.13(1) 1.000 . Uani d ?
C(2) 0.5005(7) -0.206(5) 0.0763(9) 0.078(7) 1.000 . Uani d ?
C(3) 0.3343(8) -0.115(4) -0.108(1) 0.054(6) 1.000 . Uani d ?
C(4) 0.3875(7) -0.099(4) -0.0336(9) 0.057(6) 1.000 . Uani d ?
C(5) 0.3162(7) 0.220(3) -0.0438(8) 0.047(5) 1.000 . Uani d ?
C(6) 0.2924(8) 0.401(4) -0.0295(8) 0.049(5) 1.000 . Uani d ?
C(7) 0.2209(8) 0.759(4) -0.0370(8) 0.048(6) 1.000 . Uani d ?
H(1) 0.3632 -0.0000 -0.1986 0.131 1.000 . Uiso c ?
H(2) 0.3790 -0.2197 -0.2263 0.131 1.000 . Uiso c ?
H(3) 0.3102 -0.1251 -0.2613 0.131 1.000 . Uiso c ?
H(4) 0.4853 -0.2409 0.1079 0.087 1.000 . Uiso c ?
H(5) 0.5418 -0.2716 0.0936 0.087 1.000 . Uiso c ?
H(6) 0.5041 -0.0434 0.0749 0.087 1.000 . Uiso c ?
